data_4064581
loop_
_publ_author_name
'Demir, Selvan'
'Mueller, Thomas J.'
'Ziller, Joseph W.'
'Evans, William J.'

_publ_section_title
;
 \s Bond Metathesis Reactivity of Allyl Scandium Metallocenes with
 Diphenyldichalcogenides, PhEEPh (E = S, Se, Te)
;
_journal_issue 11
_journal_name_full Organometallics
_journal_page_first 3083
_journal_paper_doi 10.1021/om2001876
_journal_volume 30
_journal_year 2011
_chemical_formula_sum 'C31 H39 Sc Te'
_chemical_formula_weight 584.18
_chemical_name_systematic
; 
 ? 
;
_space_group_IT_number 62
_symmetry_cell_setting orthorhombic
_symmetry_space_group_name_Hall '-P 2ac 2n'
_symmetry_space_group_name_H-M 'P n m a'
_atom_sites_solution_hydrogens geom
_atom_sites_solution_primary direct
_atom_sites_solution_secondary difmap
_audit_creation_method SHELXTL
_cell_angle_alpha 90.00
_cell_angle_beta 90.00
_cell_angle_gamma 90.00
_cell_formula_units_Z 4
_cell_length_a 11.5128(11)
_cell_length_b 11.8430(11)
_cell_length_c 20.2121(19)
_cell_measurement_reflns_used 9955
_cell_measurement_temperature 143(2)
_cell_measurement_theta_max 28.25
_cell_measurement_theta_min 2.67
_cell_volume 2755.8(4)
_computing_cell_refinement 'Bruker SAINT'
_computing_data_collection 'Bruker APEX2'
_computing_data_reduction 'Bruker SAINT'
_computing_molecular_graphics 'Bruker SHELXTL'
_computing_publication_material 'Bruker SHELXTL'
_computing_structure_refinement 'SHELXL-97 (Sheldrick, 2008)'
_computing_structure_solution 'SHELXS-97 (Sheldrick, 2008)'
_diffrn_ambient_temperature 143(2)
_diffrn_measured_fraction_theta_full 0.966
_diffrn_measured_fraction_theta_max 0.966
_diffrn_measurement_device_type 'Bruker APEX-II CCD'
_diffrn_measurement_method '\f and \w scans'
_diffrn_radiation_monochromator graphite
_diffrn_radiation_source 'fine-focus sealed tube'
_diffrn_radiation_type MoK\a
_diffrn_radiation_wavelength 0.71073
_diffrn_reflns_av_R_equivalents 0.0269
_diffrn_reflns_av_sigmaI/netI 0.0155
_diffrn_reflns_limit_h_max 14
_diffrn_reflns_limit_h_min -14
_diffrn_reflns_limit_k_max 15
_diffrn_reflns_limit_k_min -15
_diffrn_reflns_limit_l_max 26
_diffrn_reflns_limit_l_min -26
_diffrn_reflns_number 30380
_diffrn_reflns_theta_full 28.32
_diffrn_reflns_theta_max 28.32
_diffrn_reflns_theta_min 1.99
_exptl_absorpt_coefficient_mu 1.321
_exptl_absorpt_correction_T_max 0.7634
_exptl_absorpt_correction_T_min 0.6749
_exptl_absorpt_correction_type numerical
_exptl_absorpt_process_details 'Bruker SADABS'
_exptl_crystal_colour yellow
_exptl_crystal_density_diffrn 1.408
_exptl_crystal_density_meas ?
_exptl_crystal_density_method 'not measured'
_exptl_crystal_description irregular
_exptl_crystal_F_000 1192
_exptl_crystal_size_max 0.32
_exptl_crystal_size_mid 0.29
_exptl_crystal_size_min 0.22
_refine_diff_density_max 1.707
_refine_diff_density_min -1.389
_refine_diff_density_rms 0.143
_refine_ls_extinction_method none
_refine_ls_goodness_of_fit_ref 1.131
_refine_ls_hydrogen_treatment constr
_refine_ls_matrix_type full
_refine_ls_number_parameters 145
_refine_ls_number_reflns 3471
_refine_ls_number_restraints 18
_refine_ls_restrained_S_all 1.128
_refine_ls_R_factor_all 0.0449
_refine_ls_R_factor_gt 0.0406
_refine_ls_shift/su_max 0.000
_refine_ls_shift/su_mean 0.000
_refine_ls_structure_factor_coef Fsqd
_refine_ls_weighting_details 'calc w=1/[\s^2^(Fo^2^)+(0.0697P)^2^+9.2201P] where P=(Fo^2^+2Fc^2^)/3'
_refine_ls_weighting_scheme calc
_refine_ls_wR_factor_gt 0.1308
_refine_ls_wR_factor_ref 0.1340
_reflns_number_gt 3135
_reflns_number_total 3471
_reflns_threshold_expression >2sigma(I)
_cod_data_source_file om2001876_si_002.cif
_cod_data_source_block sd47
_cod_depositor_comments
;
The following automatic conversions were performed:

'_symmetry_cell_setting' value 'Orthorhombic' changed to
'orthorhombic' according to
/home/saulius/struct/CIF-dictionaries/cif_core.dic dictionary named
'cif_core.dic' version 2.4.1 from 2010-06-29.

Automatic conversion script
Id: cif_fix_values 1715 2011-07-08 13:25:40Z adriana 

The following automatic conversions were performed:

'_exptl_crystal_density_meas' value 'none' was changed to '?' - the
value is perceived as not measured.

Automatic conversion script
Id: cif_fix_values 3008 2015-01-20 13:52:24Z robertas 
;
_cod_original_sg_symbol_H-M Pnma
_cod_database_code 4064581

loop_
_symmetry_equiv_pos_as_xyz
'x, y, z'
'-x+1/2, -y, z+1/2'
'-x, y+1/2, -z'
'x+1/2, -y+1/2, -z+1/2'
'-x, -y, -z'
'x-1/2, y, -z-1/2'
'x, -y-1/2, z'
'-x-1/2, y-1/2, z-1/2'

loop_
_atom_site_label
_atom_site_type_symbol
_atom_site_fract_x
_atom_site_fract_y
_atom_site_fract_z
_atom_site_U_iso_or_equiv
_atom_site_adp_type
_atom_site_occupancy
_atom_site_symmetry_multiplicity
_atom_site_calc_flag
_atom_site_refinement_flags
Sc1 Sc -0.47449(8) 0.2500 0.61764(4) 0.0181(2) Uani 1 2 d S
Te1 Te -0.36332(3) 0.2500 0.492212(16) 0.02203(13) Uani 1 2 d S
C1 C -0.6455(3) 0.3100(3) 0.54986(18) 0.0204(7) Uani 1 1 d .
C2 C -0.6627(3) 0.3475(3) 0.61585(18) 0.0220(7) Uani 1 1 d .
C3 C -0.6738(4) 0.2500 0.6561(3) 0.0226(10) Uani 1 2 d S
H3 H -0.6864 0.2500 0.7026 0.027 Uiso 1 2 calc SR
C4 C -0.6461(3) 0.3838(4) 0.48949(19) 0.0266(8) Uani 1 1 d .
H4A H -0.5934 0.3522 0.4562 0.040 Uiso 1 1 calc R
H4B H -0.6204 0.4599 0.5015 0.040 Uiso 1 1 calc R
H4C H -0.7250 0.3873 0.4714 0.040 Uiso 1 1 calc R
C5 C -0.6771(4) 0.4686(3) 0.6375(2) 0.0315(8) Uani 1 1 d .
H5A H -0.6784 0.4722 0.6859 0.047 Uiso 1 1 calc R
H5B H -0.7501 0.4986 0.6199 0.047 Uiso 1 1 calc R
H5C H -0.6120 0.5136 0.6207 0.047 Uiso 1 1 calc R
C6 C -0.4224(3) 0.3106(3) 0.73188(17) 0.0246(7) Uani 1 1 d .
C7 C -0.3341(3) 0.3468(3) 0.68795(17) 0.0245(7) Uani 1 1 d .
C8 C -0.2793(4) 0.2500 0.6617(2) 0.0244(10) Uani 1 2 d S
H8 H -0.2162 0.2500 0.6314 0.029 Uiso 1 2 calc SR
C9 C -0.4929(4) 0.3842(4) 0.7772(2) 0.0343(9) Uani 1 1 d .
H9A H -0.5723 0.3548 0.7801 0.051 Uiso 1 1 calc R
H9B H -0.4946 0.4614 0.7599 0.051 Uiso 1 1 calc R
H9C H -0.4577 0.3843 0.8214 0.051 Uiso 1 1 calc R
C10 C -0.3030(4) 0.4679(4) 0.6724(2) 0.0353(9) Uani 1 1 d .
H10A H -0.3718 0.5075 0.6559 0.053 Uiso 1 1 calc R
H10B H -0.2419 0.4695 0.6386 0.053 Uiso 1 1 calc R
H10C H -0.2750 0.5052 0.7126 0.053 Uiso 1 1 calc R
C11 C -0.1817(5) 0.2500 0.5082(2) 0.0233(10) Uani 1 2 d S
C12 C -0.1214(3) 0.1487(4) 0.5165(2) 0.0300(8) Uani 1 1 d .
H12 H -0.1610 0.0789 0.5110 0.036 Uiso 1 1 calc R
C13 C -0.0034(4) 0.1488(4) 0.5328(2) 0.0368(10) Uani 1 1 d .
H13 H 0.0370 0.0794 0.5381 0.044 Uiso 1 1 calc R
C14 C 0.0542(5) 0.2500 0.5411(4) 0.0413(15) Uani 1 2 d S
H14 H 0.1342 0.2500 0.5527 0.050 Uiso 1 2 calc SR
C15 C 0.0377(7) 0.2500 0.3122(4) 0.150 Uiso 1 2 d SD
C16 C 0.0658(7) 0.2500 0.2453(4) 0.150 Uiso 1 2 d SD
H16 H 0.1449 0.2500 0.2319 0.180 Uiso 1 2 calc SR
C17 C -0.0219(9) 0.2500 0.1980(4) 0.150 Uiso 1 2 d SD
H17 H -0.0028 0.2500 0.1523 0.180 Uiso 1 2 calc SR
C18 C -0.1377(8) 0.2500 0.2176(5) 0.150 Uiso 1 2 d SD
H18 H -0.1976 0.2500 0.1853 0.180 Uiso 1 2 calc SR
C19 C -0.1657(6) 0.2500 0.2845(5) 0.150 Uiso 1 2 d SD
H19 H -0.2448 0.2500 0.2979 0.180 Uiso 1 2 calc SR
C20 C -0.0780(8) 0.2500 0.3318(4) 0.150 Uiso 1 2 d SD
H20 H -0.0971 0.2500 0.3775 0.180 Uiso 1 2 calc SR
C21 C 0.1349(10) 0.2500 0.3645(6) 0.150 Uiso 1 2 d SD
H21A H 0.1905 0.1896 0.3546 0.225 Uiso 0.50 1 calc PR
H21B H 0.1011 0.2374 0.4084 0.225 Uiso 0.50 1 calc PR
H21C H 0.1750 0.3230 0.3639 0.225 Uiso 0.50 1 calc PR

loop_
_atom_site_aniso_label
_atom_site_aniso_U_11
_atom_site_aniso_U_22
_atom_site_aniso_U_33
_atom_site_aniso_U_23
_atom_site_aniso_U_13
_atom_site_aniso_U_12
Sc1 0.0137(4) 0.0240(4) 0.0164(4) 0.000 -0.0005(3) 0.000
Te1 0.01592(19) 0.0322(2) 0.01798(19) 0.000 0.00012(11) 0.000
C1 0.0123(14) 0.0244(19) 0.0244(17) 0.0007(14) -0.0009(12) 0.0016(13)
C2 0.0159(14) 0.0259(18) 0.0241(17) -0.0017(14) 0.0004(13) 0.0020(13)
C3 0.016(2) 0.029(3) 0.023(2) 0.000 0.0028(18) 0.000
C4 0.0247(19) 0.030(2) 0.0254(18) 0.0051(15) -0.0024(14) 0.0037(15)
C5 0.034(2) 0.027(2) 0.033(2) -0.0037(16) 0.0015(16) 0.0066(16)
C6 0.0226(17) 0.032(2) 0.0196(16) -0.0025(14) -0.0034(13) -0.0004(15)
C7 0.0219(16) 0.033(2) 0.0188(16) -0.0008(14) -0.0050(13) -0.0038(15)
C8 0.018(2) 0.038(3) 0.018(2) 0.000 -0.0045(18) 0.000
C9 0.034(2) 0.045(2) 0.0245(18) -0.0083(17) 0.0019(16) 0.0041(18)
C10 0.037(2) 0.036(2) 0.033(2) 0.0045(17) -0.0077(17) -0.0083(18)
C11 0.016(2) 0.032(3) 0.021(2) 0.000 0.0025(18) 0.000
C12 0.0223(18) 0.030(2) 0.037(2) -0.0054(17) 0.0033(15) 0.0017(15)
C13 0.0240(19) 0.039(2) 0.047(2) -0.005(2) 0.0008(18) 0.0094(17)
C14 0.016(2) 0.057(4) 0.051(4) 0.000 0.002(2) 0.000

loop_
_atom_type_symbol
_atom_type_description
_atom_type_scat_dispersion_real
_atom_type_scat_dispersion_imag
_atom_type_scat_source
C C 0.0033 0.0016 'International Tables Vol C Tables 4.2.6.8 and 6.1.1.4'
H H 0.0000 0.0000 'International Tables Vol C Tables 4.2.6.8 and 6.1.1.4'
Sc Sc 0.2519 0.3716 'International Tables Vol C Tables 4.2.6.8 and 6.1.1.4'
Te Te -0.5308 1.6751 'International Tables Vol C Tables 4.2.6.8 and 6.1.1.4'

loop_
_geom_angle_atom_site_label_1
_geom_angle_atom_site_label_2
_geom_angle_atom_site_label_3
_geom_angle
_geom_angle_site_symmetry_1
_geom_angle_site_symmetry_3
Cnt1 Sc1 Te1 105.9 . .
Cnt2 Sc1 Te1 114.6 . .
Cnt1 Sc1 Cnt2 139.6 . .
C8 Sc1 C3 139.65(18) . .
C8 Sc1 C7 33.81(11) . .
C3 Sc1 C7 116.14(14) . .
C8 Sc1 C7 33.81(11) . 7_565
C3 Sc1 C7 116.14(14) . 7_565
C7 Sc1 C7 56.10(19) . 7_565
C8 Sc1 C2 145.68(11) . .
C3 Sc1 C2 33.80(11) . .
C7 Sc1 C2 111.87(13) . .
C7 Sc1 C2 144.54(13) 7_565 .
C8 Sc1 C2 145.67(11) . 7_565
C3 Sc1 C2 33.80(11) . 7_565
C7 Sc1 C2 144.54(13) . 7_565
C7 Sc1 C2 111.87(13) 7_565 7_565
C2 Sc1 C2 56.08(18) . 7_565
C8 Sc1 C6 55.58(14) . 7_565
C3 Sc1 C6 86.00(15) . 7_565
C7 Sc1 C6 55.65(12) . 7_565
C7 Sc1 C6 33.38(12) 7_565 7_565
C2 Sc1 C6 111.19(13) . 7_565
C2 Sc1 C6 95.20(12) 7_565 7_565
C8 Sc1 C6 55.58(14) . .
C3 Sc1 C6 86.00(15) . .
C7 Sc1 C6 33.38(12) . .
C7 Sc1 C6 55.65(12) 7_565 .
C2 Sc1 C6 95.20(12) . .
C2 Sc1 C6 111.19(13) 7_565 .
C6 Sc1 C6 33.48(18) 7_565 .
C8 Sc1 C1 158.97(11) . .
C3 Sc1 C1 55.29(14) . .
C7 Sc1 C1 135.00(13) . .
C7 Sc1 C1 167.00(13) 7_565 .
C2 Sc1 C1 33.26(11) . .
C2 Sc1 C1 55.32(12) 7_565 .
C6 Sc1 C1 141.15(12) 7_565 .
C6 Sc1 C1 127.96(12) . .
C8 Sc1 C1 158.97(11) . 7_565
C3 Sc1 C1 55.29(14) . 7_565
C7 Sc1 C1 167.00(13) . 7_565
C7 Sc1 C1 135.00(13) 7_565 7_565
C2 Sc1 C1 55.32(12) . 7_565
C2 Sc1 C1 33.26(11) 7_565 7_565
C6 Sc1 C1 127.96(12) 7_565 7_565
C6 Sc1 C1 141.15(12) . 7_565
C1 Sc1 C1 33.03(17) . 7_565
C8 Sc1 Te1 84.83(13) . .
C3 Sc1 Te1 135.52(13) . .
C7 Sc1 Te1 102.79(9) . .
C7 Sc1 Te1 102.80(9) 7_565 .
C2 Sc1 Te1 112.62(9) . .
C2 Sc1 Te1 112.62(9) 7_565 .
C6 Sc1 Te1 135.97(9) 7_565 .
C6 Sc1 Te1 135.97(9) . .
C1 Sc1 Te1 82.29(8) . .
C1 Sc1 Te1 82.29(8) 7_565 .
C11 Te1 Sc1 107.99(14) . .
C2 C1 C1 108.2(2) . 7_565
C2 C1 C4 125.6(3) . .
C1 C1 C4 125.6(2) 7_565 .
C2 C1 Sc1 71.6(2) . .
C1 C1 Sc1 73.49(8) 7_565 .
C4 C1 Sc1 127.9(2) . .
C3 C2 C1 107.3(3) . .
C3 C2 C5 126.7(3) . .
C1 C2 C5 125.8(3) . .
C3 C2 Sc1 71.8(2) . .
C1 C2 Sc1 75.1(2) . .
C5 C2 Sc1 122.6(3) . .
C2 C3 C2 109.0(5) 7_565 .
C2 C3 Sc1 74.4(2) 7_565 .
C2 C3 Sc1 74.4(2) . .
C7 C6 C6 107.6(2) . 7_565
C7 C6 C9 126.5(4) . .
C6 C6 C9 125.4(2) 7_565 .
C7 C6 Sc1 71.3(2) . .
C6 C6 Sc1 73.26(9) 7_565 .
C9 C6 Sc1 127.1(3) . .
C8 C7 C6 108.1(4) . .
C8 C7 C10 125.9(4) . .
C6 C7 C10 126.0(4) . .
C8 C7 Sc1 72.3(2) . .
C6 C7 Sc1 75.3(2) . .
C10 C7 Sc1 118.8(3) . .
C7 C8 C7 108.6(5) . 7_565
C7 C8 Sc1 73.9(2) . .
C7 C8 Sc1 73.9(2) 7_565 .
C12 C11 C12 118.5(5) . 7_565
C12 C11 Te1 120.6(3) . .
C12 C11 Te1 120.6(3) 7_565 .
C11 C12 C13 120.7(4) . .
C14 C13 C12 119.8(4) . .
C13 C14 C13 120.5(6) . 7_565
C20 C15 C16 119.99(5) . .
C20 C15 C21 120.03(8) . .
C16 C15 C21 119.97(8) . .
C17 C16 C15 119.99(5) . .
C16 C17 C18 120.02(5) . .
C17 C18 C19 120.00(5) . .
C18 C19 C20 119.99(5) . .
C15 C20 C19 120.01(5) . .

loop_
_geom_bond_atom_site_label_1
_geom_bond_atom_site_label_2
_geom_bond_distance
_geom_bond_site_symmetry_2
Sc1 Cnt1 2.152 .
Sc1 Cnt2 2.139 .
Sc1 C8 2.417(5) .
Sc1 C3 2.422(5) .
Sc1 C7 2.439(4) .
Sc1 C2 2.456(4) .
Sc1 C6 2.491(4) .
Sc1 C1 2.502(3) .
Sc1 Te1 2.8399(10) .
Te1 C11 2.116(5) .
C1 C2 1.420(5) .
C1 C1 1.422(7) 7_565
C1 C4 1.500(5) .
C2 C3 1.418(5) .
C2 C5 1.508(5) .
C3 C2 1.418(5) 7_565
C6 C7 1.417(5) .
C6 C6 1.435(8) 7_565
C6 C9 1.503(5) .
C7 C8 1.412(5) .
C7 C10 1.511(6) .
C8 C7 1.412(5) 7_565
C11 C12 1.397(5) .
C11 C12 1.397(5) 7_565
C12 C13 1.397(6) .
C13 C14 1.381(6) .
C14 C13 1.381(6) 7_565
C15 C20 1.3901(8) .
C15 C16 1.3903(8) .
C15 C21 1.5401(8) .
C16 C17 1.3900(8) .
C17 C18 1.3901(8) .
C18 C19 1.3902(8) .
C19 C20 1.3902(8) .
